data_4321535
loop_
_publ_author_name
'Qian-Feng Zhang'
'Hegen Zheng'
'Wai-Yeung Wong'
'Wing-Tak Wong'
'Wa-Hung Leung'

_publ_section_title
;
 Ruthenium(II) Ammine and Hydrazine Complexes with [N(Ph2PQ)2]- (Q = S,
 Se) Ligands
;
_journal_name_full 'Inorganic Chemistry'
_journal_page_first 5255
_journal_page_last 5264
_journal_paper_doi 10.1021/ic000291c
_journal_volume 39
_journal_year 2000
_chemical_formula_sum 'C66 H55 N2 P5 Ru Se4'
_chemical_formula_weight 1447.88
_chemical_name_systematic
; 
 ? 
;
_space_group_IT_number 14
_symmetry_cell_setting monoclinic
_symmetry_space_group_name_Hall '-P 2ybc'
_symmetry_space_group_name_H-M 'P 1 21/c 1'
_atom_sites_solution_hydrogens geom
_atom_sites_solution_primary direct
_atom_sites_solution_secondary difmap
_audit_creation_method SHELXL-97
_cell_angle_alpha 90.00
_cell_angle_beta 98.4580(10)
_cell_angle_gamma 90.00
_cell_formula_units_Z 4
_cell_length_a 10.4401(5)
_cell_length_b 26.6189(13)
_cell_length_c 25.1173(12)
_cell_measurement_temperature 293(2)
_cell_volume 6904.3(6)
_computing_structure_refinement 'SHELXL-97 (Sheldrick, 1997)'
_computing_structure_solution 'SHELXS-97 (Sheldrick, 1990)'
_diffrn_ambient_temperature 293(2)
_diffrn_measured_fraction_theta_full 0.962
_diffrn_measured_fraction_theta_max 0.962
_diffrn_radiation_monochromator graphite
_diffrn_radiation_source 'fine-focus sealed tube'
_diffrn_radiation_type MoK\a
_diffrn_radiation_wavelength 0.71073
_diffrn_reflns_av_R_equivalents 0.0284
_diffrn_reflns_av_sigmaI/netI 0.0431
_diffrn_reflns_limit_h_max 13
_diffrn_reflns_limit_h_min -13
_diffrn_reflns_limit_k_max 34
_diffrn_reflns_limit_k_min -14
_diffrn_reflns_limit_l_max 32
_diffrn_reflns_limit_l_min -32
_diffrn_reflns_number 39933
_diffrn_reflns_theta_full 27.57
_diffrn_reflns_theta_max 27.57
_diffrn_reflns_theta_min 1.74
_exptl_absorpt_coefficient_mu 2.489
_exptl_crystal_colour red
_exptl_crystal_density_diffrn 1.393
_exptl_crystal_density_method 'not measured'
_exptl_crystal_description block
_exptl_crystal_F_000 2880
_exptl_crystal_size_max 0.34
_exptl_crystal_size_mid 0.31
_exptl_crystal_size_min 0.27
_refine_diff_density_max 1.216
_refine_diff_density_min -0.319
_refine_diff_density_rms 0.121
_refine_ls_extinction_method none
_refine_ls_goodness_of_fit_ref 0.903
_refine_ls_hydrogen_treatment mixed
_refine_ls_matrix_type full
_refine_ls_number_parameters 703
_refine_ls_number_reflns 15388
_refine_ls_number_restraints 0
_refine_ls_restrained_S_all 0.903
_refine_ls_R_factor_all 0.0599
_refine_ls_R_factor_gt 0.0353
_refine_ls_shift/su_max 0.085
_refine_ls_shift/su_mean 0.002
_refine_ls_structure_factor_coef Fsqd
_refine_ls_weighting_details 'calc w=1/[\s^2^(Fo^2^)+(0.1000P)^2^+0.0000P] where P=(Fo^2^+2Fc^2^)/3'
_refine_ls_weighting_scheme calc
_refine_ls_wR_factor_gt 0.1251
_refine_ls_wR_factor_ref 0.1368
_reflns_number_gt 10936
_reflns_number_total 15388
_reflns_threshold_expression >2sigma(I)
_cod_data_source_file ic000291c_1.cif
_cod_data_source_block wy0037wm
_cod_database_code 4321535

loop_
_symmetry_equiv_pos_as_xyz
'x, y, z'
'-x, y+1/2, -z+1/2'
'-x, -y, -z'
'x, -y-1/2, z-1/2'

loop_
_atom_site_label
_atom_site_type_symbol
_atom_site_fract_x
_atom_site_fract_y
_atom_site_fract_z
_atom_site_U_iso_or_equiv
_atom_site_adp_type
_atom_site_occupancy
_atom_site_symmetry_multiplicity
_atom_site_calc_flag
_atom_site_refinement_flags
_atom_site_disorder_assembly
_atom_site_disorder_group
Ru1 Ru 0.23465(3) 0.660653(12) 0.153479(12) 0.02949(9) Uani 1 1 d . . .
Se2 Se 0.43381(4) 0.615178(16) 0.130911(16) 0.03641(11) Uani 1 1 d . . .
Se1 Se 0.10054(4) 0.605498(16) 0.084745(16) 0.03653(11) Uani 1 1 d . . .
Se4 Se 0.39969(4) 0.721134(17) 0.192713(18) 0.04072(12) Uani 1 1 d . . .
Se3 Se 0.03929(4) 0.714950(17) 0.144479(16) 0.03821(11) Uani 1 1 d . . .
P5 P 0.20730(10) 0.60939(4) 0.21972(4) 0.0343(2) Uani 1 1 d . . .
P2 P 0.43715(10) 0.64822(4) 0.05156(4) 0.0325(2) Uani 1 1 d . . .
P1 P 0.15504(10) 0.64382(4) 0.01468(4) 0.0312(2) Uani 1 1 d . . .
P3 P 0.04169(10) 0.76744(4) 0.21143(4) 0.0361(2) Uani 1 1 d . . .
P4 P 0.31396(10) 0.78770(4) 0.22510(4) 0.0373(2) Uani 1 1 d . . .
N1 N 0.3026(3) 0.65903(14) 0.01504(14) 0.0391(8) Uani 1 1 d . . .
N2 N 0.1778(3) 0.78203(15) 0.24596(14) 0.0438(9) Uani 1 1 d . . .
C1 C 0.0605(4) 0.70078(16) 0.00422(15) 0.0354(9) Uani 1 1 d . . .
C49 C 0.0489(4) 0.57887(17) 0.22173(17) 0.0410(10) Uani 1 1 d . . .
C48 C 0.3106(4) 0.83838(17) 0.17610(18) 0.0422(10) Uani 1 1 d . . .
C13 C 0.5327(4) 0.60550(17) 0.01733(16) 0.0392(9) Uani 1 1 d . . .
C20 C 0.6128(4) 0.72206(18) 0.09821(19) 0.0475(11) Uani 1 1 d . . .
H20 H 0.6371 0.6991 0.1257 0.057 Uiso 1 1 calc R . .
C43 C 0.2705(5) 0.88570(19) 0.1901(2) 0.0549(12) Uani 1 1 d . . .
H43 H 0.2501 0.8913 0.2244 0.066 Uiso 1 1 calc R . .
C62 C 0.3094(4) 0.55266(17) 0.22838(17) 0.0413(10) Uani 1 1 d . . .
C7 C 0.0999(4) 0.60676(17) -0.04494(17) 0.0388(9) Uani 1 1 d . . .
C37 C 0.4240(4) 0.80924(16) 0.28265(18) 0.0420(10) Uani 1 1 d . . .
C19 C 0.5209(4) 0.70838(16) 0.05466(17) 0.0369(9) Uani 1 1 d . . .
C31 C -0.0419(4) 0.82428(16) 0.18441(17) 0.0411(10) Uani 1 1 d . . .
C25 C -0.0575(4) 0.74504(17) 0.25937(18) 0.0432(10) Uani 1 1 d . . .
C2 C 0.1179(5) 0.74788(17) 0.00773(18) 0.0465(11) Uani 1 1 d . . .
H2 H 0.2076 0.7507 0.0145 0.056 Uiso 1 1 calc R . .
C14 C 0.4721(5) 0.57362(18) -0.02253(19) 0.0513(12) Uani 1 1 d . . .
H14 H 0.3828 0.5753 -0.0326 0.062 Uiso 1 1 calc R . .
C55 C 0.2388(5) 0.63874(17) 0.28693(16) 0.0429(10) Uani 1 1 d . . .
C50 C -0.0635(5) 0.5949(2) 0.1918(2) 0.0548(13) Uani 1 1 d . . .
H50 H -0.0609 0.6215 0.1680 0.066 Uiso 1 1 calc R . .
C24 C 0.4876(4) 0.74283(18) 0.01369(19) 0.0463(11) Uani 1 1 d . . .
H24 H 0.4269 0.7344 -0.0159 0.056 Uiso 1 1 calc R . .
C5 C -0.1492(5) 0.7408(2) -0.0095(2) 0.0627(15) Uani 1 1 d . . .
H5 H -0.2391 0.7388 -0.0150 0.075 Uiso 1 1 calc R . .
C60 C 0.1433(6) 0.6448(2) 0.31821(19) 0.0603(14) Uani 1 1 d . . .
H60 H 0.0603 0.6330 0.3061 0.072 Uiso 1 1 calc R . .
C3 C 0.0425(6) 0.7904(2) 0.0013(2) 0.0611(14) Uani 1 1 d . . .
H3 H 0.0813 0.8219 0.0021 0.073 Uiso 1 1 calc R . .
C6 C -0.0751(4) 0.6969(2) -0.00457(18) 0.0487(11) Uani 1 1 d . . .
H6 H -0.1149 0.6656 -0.0071 0.058 Uiso 1 1 calc R . .
C42 C 0.5516(5) 0.8186(2) 0.2789(2) 0.0637(15) Uani 1 1 d . . .
H42 H 0.5827 0.8142 0.2464 0.076 Uiso 1 1 calc R . .
C30 C -0.0270(6) 0.7588(2) 0.3132(2) 0.0638(14) Uani 1 1 d . . .
H30 H 0.0456 0.7785 0.3243 0.077 Uiso 1 1 calc R . .
C36 C -0.0277(5) 0.84199(19) 0.1338(2) 0.0548(12) Uani 1 1 d . . .
H36 H 0.0205 0.8234 0.1124 0.066 Uiso 1 1 calc R . .
C26 C -0.1660(5) 0.7162(2) 0.2433(2) 0.0616(14) Uani 1 1 d . . .
H26 H -0.1873 0.7070 0.2074 0.074 Uiso 1 1 calc R . .
C21 C 0.6678(5) 0.7687(2) 0.1011(2) 0.0573(13) Uani 1 1 d . . .
H21 H 0.7289 0.7773 0.1305 0.069 Uiso 1 1 calc R . .
C63 C 0.3016(5) 0.51972(18) 0.1851(2) 0.0529(12) Uani 1 1 d . . .
H63 H 0.2498 0.5278 0.1529 0.064 Uiso 1 1 calc R . .
C22 C 0.6332(5) 0.8024(2) 0.0612(2) 0.0609(14) Uani 1 1 d . . .
H22 H 0.6692 0.8345 0.0635 0.073 Uiso 1 1 calc R . .
C18 C 0.6651(5) 0.6023(2) 0.0315(2) 0.0575(13) Uani 1 1 d . . .
H18 H 0.7080 0.6233 0.0579 0.069 Uiso 1 1 calc R . .
C61 C 0.3882(6) 0.5401(2) 0.2762(2) 0.0654(15) Uani 1 1 d . . .
H61 H 0.3936 0.5615 0.3057 0.078 Uiso 1 1 calc R . .
C51 C -0.1812(5) 0.5725(3) 0.1962(2) 0.0727(17) Uani 1 1 d . . .
H51 H -0.2566 0.5849 0.1762 0.087 Uiso 1 1 calc R . .
C23 C 0.5441(5) 0.78934(19) 0.0167(2) 0.0571(13) Uani 1 1 d . . .
H23 H 0.5227 0.8123 -0.0111 0.068 Uiso 1 1 calc R . .
C15 C 0.5426(6) 0.5401(2) -0.0468(2) 0.0676(15) Uani 1 1 d . . .
H15 H 0.5012 0.5192 -0.0737 0.081 Uiso 1 1 calc R . .
C4 C -0.0906(6) 0.7865(2) -0.0065(2) 0.0651(16) Uani 1 1 d . . .
H4 H -0.1408 0.8155 -0.0096 0.078 Uiso 1 1 calc R . .
C40 C 0.5920(7) 0.8413(2) 0.3720(2) 0.0758(19) Uani 1 1 d . . .
H40 H 0.6480 0.8525 0.4019 0.091 Uiso 1 1 calc R . .
C64 C 0.3701(6) 0.4751(2) 0.1895(2) 0.0683(15) Uani 1 1 d . . .
H64 H 0.3621 0.4529 0.1606 0.082 Uiso 1 1 calc R . .
C56 C 0.3611(6) 0.6567(2) 0.3063(2) 0.0635(15) Uani 1 1 d . . .
H56 H 0.4278 0.6525 0.2859 0.076 Uiso 1 1 calc R . .
C47 C 0.3394(6) 0.8308(2) 0.1256(2) 0.0691(16) Uani 1 1 d . . .
H47 H 0.3671 0.7994 0.1159 0.083 Uiso 1 1 calc R . .
C44 C 0.2611(6) 0.9242(2) 0.1533(2) 0.0675(15) Uani 1 1 d . . .
H44 H 0.2349 0.9559 0.1631 0.081 Uiso 1 1 calc R . .
C41 C 0.6349(6) 0.8351(2) 0.3248(3) 0.0794(19) Uani 1 1 d . . .
H41 H 0.7213 0.8417 0.3223 0.095 Uiso 1 1 calc R . .
C35 C -0.0832(6) 0.8864(2) 0.1143(3) 0.0734(17) Uani 1 1 d . . .
H35 H -0.0728 0.8977 0.0802 0.088 Uiso 1 1 calc R . .
C38 C 0.3820(6) 0.8151(2) 0.3317(2) 0.0728(17) Uani 1 1 d . . .
H38 H 0.2963 0.8082 0.3352 0.087 Uiso 1 1 calc R . .
C12 C 0.0647(7) 0.5582(2) -0.0431(2) 0.0754(18) Uani 1 1 d . . .
H12 H 0.0664 0.5422 -0.0101 0.091 Uiso 1 1 calc R . .
C65 C 0.4493(6) 0.4634(2) 0.2361(3) 0.0784(18) Uani 1 1 d . . .
H65 H 0.4969 0.4337 0.2387 0.094 Uiso 1 1 calc R . .
C17 C 0.7333(6) 0.5675(2) 0.0061(3) 0.0782(19) Uani 1 1 d . . .
H17 H 0.8226 0.5653 0.0157 0.094 Uiso 1 1 calc R . .
C16 C 0.6731(6) 0.5368(2) -0.0324(3) 0.0763(18) Uani 1 1 d . . .
H16 H 0.7205 0.5134 -0.0489 0.092 Uiso 1 1 calc R . .
C32 C -0.1162(6) 0.8515(2) 0.2148(3) 0.0742(17) Uani 1 1 d . . .
H32 H -0.1295 0.8398 0.2484 0.089 Uiso 1 1 calc R . .
C59 C 0.1695(8) 0.6687(3) 0.3684(2) 0.087(2) Uani 1 1 d . . .
H59 H 0.1038 0.6724 0.3894 0.105 Uiso 1 1 calc R . .
C57 C 0.3857(7) 0.6808(3) 0.3553(2) 0.083(2) Uani 1 1 d . . .
H57 H 0.4681 0.6933 0.3673 0.099 Uiso 1 1 calc R . .
C8 C 0.0994(8) 0.6285(2) -0.0948(2) 0.085(2) Uani 1 1 d . . .
H8 H 0.1265 0.6617 -0.0967 0.102 Uiso 1 1 calc R . .
C54 C 0.0417(5) 0.5382(2) 0.2555(2) 0.0590(13) Uani 1 1 d . . .
H54 H 0.1166 0.5262 0.2762 0.071 Uiso 1 1 calc R . .
C53 C -0.0763(6) 0.5149(2) 0.2588(3) 0.0788(18) Uani 1 1 d . . .
H53 H -0.0793 0.4872 0.2811 0.095 Uiso 1 1 calc R . .
C52 C -0.1874(6) 0.5325(3) 0.2296(3) 0.0808(19) Uani 1 1 d . . .
H52 H -0.2665 0.5174 0.2323 0.097 Uiso 1 1 calc R . .
C39 C 0.4676(8) 0.8313(3) 0.3761(2) 0.086(2) Uani 1 1 d . . .
H39 H 0.4383 0.8353 0.4091 0.103 Uiso 1 1 calc R . .
C10 C 0.0231(8) 0.5535(3) -0.1384(3) 0.096(2) Uani 1 1 d . . .
H10 H -0.0041 0.5354 -0.1696 0.115 Uiso 1 1 calc R . .
C29 C -0.1045(7) 0.7433(3) 0.3502(3) 0.086(2) Uani 1 1 d . . .
H29 H -0.0829 0.7519 0.3863 0.103 Uiso 1 1 calc R . .
C28 C -0.2115(7) 0.7158(3) 0.3341(3) 0.089(2) Uani 1 1 d . . .
H28 H -0.2647 0.7065 0.3590 0.107 Uiso 1 1 calc R . .
C45 C 0.2891(6) 0.9169(3) 0.1033(3) 0.0811(19) Uani 1 1 d . . .
H45 H 0.2826 0.9433 0.0788 0.097 Uiso 1 1 calc R . .
C27 C -0.2436(6) 0.7010(3) 0.2809(3) 0.087(2) Uani 1 1 d . . .
H27 H -0.3162 0.6811 0.2705 0.104 Uiso 1 1 calc R . .
C66 C 0.4583(7) 0.4961(3) 0.2797(3) 0.089(2) Uani 1 1 d . . .
H66 H 0.5120 0.4882 0.3115 0.107 Uiso 1 1 calc R . .
C58 C 0.2891(8) 0.6864(3) 0.3864(3) 0.090(2) Uani 1 1 d . . .
H58 H 0.3059 0.7023 0.4197 0.109 Uiso 1 1 calc R . .
C46 C 0.3278(8) 0.8697(3) 0.0887(3) 0.094(2) Uani 1 1 d . . .
H46 H 0.3459 0.8642 0.0540 0.112 Uiso 1 1 calc R . .
C11 C 0.0258(9) 0.5319(3) -0.0907(3) 0.106(3) Uani 1 1 d . . .
H11 H 0.0013 0.4984 -0.0890 0.127 Uiso 1 1 calc R . .
C34 C -0.1544(7) 0.9140(2) 0.1459(3) 0.090(2) Uani 1 1 d . . .
H34 H -0.1905 0.9445 0.1334 0.108 Uiso 1 1 calc R . .
C9 C 0.0605(9) 0.6030(3) -0.1417(2) 0.113(3) Uani 1 1 d . . .
H9 H 0.0594 0.6186 -0.1749 0.135 Uiso 1 1 calc R . .
C33 C -0.1719(8) 0.8970(3) 0.1948(4) 0.101(3) Uani 1 1 d . . .
H33 H -0.2216 0.9155 0.2156 0.121 Uiso 1 1 calc R . .

loop_
_atom_site_aniso_label
_atom_site_aniso_U_11
_atom_site_aniso_U_22
_atom_site_aniso_U_33
_atom_site_aniso_U_23
_atom_site_aniso_U_13
_atom_site_aniso_U_12
Ru1 0.03031(16) 0.02990(17) 0.02779(16) -0.00088(12) 0.00275(12) -0.00182(12)
Se2 0.0363(2) 0.0386(2) 0.0340(2) 0.00379(17) 0.00403(16) 0.00492(17)
Se1 0.0399(2) 0.0367(2) 0.0320(2) 0.00022(17) 0.00201(16) -0.00974(18)
Se4 0.0329(2) 0.0391(2) 0.0500(3) -0.01170(19) 0.00567(18) -0.00463(18)
Se3 0.0357(2) 0.0425(2) 0.0353(2) -0.00552(18) 0.00115(17) 0.00388(18)
P5 0.0378(5) 0.0362(6) 0.0285(5) 0.0004(4) 0.0032(4) -0.0029(4)
P2 0.0296(5) 0.0351(5) 0.0324(5) -0.0001(4) 0.0034(4) -0.0008(4)
P1 0.0310(5) 0.0322(5) 0.0292(5) -0.0013(4) 0.0003(4) -0.0032(4)
P3 0.0350(5) 0.0401(6) 0.0340(5) -0.0025(5) 0.0074(4) 0.0004(5)
P4 0.0359(5) 0.0398(6) 0.0358(6) -0.0094(5) 0.0042(4) -0.0036(5)
N1 0.0323(18) 0.048(2) 0.0357(18) 0.0077(16) 0.0008(14) -0.0033(16)
N2 0.0368(19) 0.058(2) 0.0372(19) -0.0105(17) 0.0055(15) -0.0023(17)
C1 0.042(2) 0.037(2) 0.0270(19) 0.0020(17) 0.0052(16) 0.0037(18)
C49 0.045(2) 0.043(2) 0.037(2) -0.0040(19) 0.0125(19) -0.009(2)
C48 0.037(2) 0.043(2) 0.045(2) -0.003(2) 0.0029(18) -0.0026(19)
C13 0.040(2) 0.042(2) 0.037(2) 0.0029(18) 0.0103(18) 0.0024(19)
C20 0.038(2) 0.053(3) 0.050(3) -0.001(2) 0.001(2) -0.010(2)
C43 0.058(3) 0.048(3) 0.060(3) -0.007(2) 0.013(2) -0.001(2)
C62 0.045(2) 0.040(2) 0.040(2) 0.0099(19) 0.0085(19) 0.0024(19)
C7 0.033(2) 0.045(2) 0.037(2) -0.0083(18) -0.0012(17) -0.0036(18)
C37 0.044(2) 0.035(2) 0.045(2) -0.0084(19) -0.0022(19) -0.0020(19)
C19 0.031(2) 0.039(2) 0.041(2) -0.0012(18) 0.0071(17) -0.0009(17)
C31 0.042(2) 0.037(2) 0.044(2) -0.0051(19) 0.0038(19) -0.0018(19)
C25 0.042(2) 0.046(3) 0.044(2) 0.006(2) 0.0121(19) 0.005(2)
C2 0.052(3) 0.038(2) 0.049(3) -0.002(2) 0.008(2) -0.002(2)
C14 0.053(3) 0.050(3) 0.052(3) -0.010(2) 0.010(2) 0.000(2)
C55 0.056(3) 0.040(2) 0.031(2) 0.0034(18) -0.0005(19) -0.002(2)
C50 0.046(3) 0.062(3) 0.057(3) 0.006(3) 0.009(2) -0.009(2)
C24 0.039(2) 0.047(3) 0.052(3) 0.008(2) 0.005(2) -0.001(2)
C5 0.056(3) 0.079(4) 0.055(3) 0.008(3) 0.014(2) 0.028(3)
C60 0.068(3) 0.070(4) 0.042(3) -0.011(2) 0.005(2) 0.009(3)
C3 0.088(4) 0.042(3) 0.056(3) 0.002(2) 0.020(3) 0.009(3)
C6 0.044(3) 0.055(3) 0.048(3) 0.001(2) 0.010(2) 0.007(2)
C42 0.048(3) 0.071(4) 0.070(4) -0.028(3) 0.001(2) -0.002(3)
C30 0.073(4) 0.077(4) 0.046(3) -0.001(3) 0.021(3) -0.002(3)
C36 0.058(3) 0.050(3) 0.055(3) 0.000(2) 0.003(2) 0.000(2)
C26 0.048(3) 0.075(4) 0.064(3) 0.007(3) 0.014(2) -0.007(3)
C21 0.047(3) 0.062(3) 0.061(3) -0.010(3) 0.003(2) -0.018(2)
C63 0.066(3) 0.042(3) 0.050(3) 0.007(2) 0.010(2) 0.006(2)
C22 0.052(3) 0.046(3) 0.087(4) -0.011(3) 0.019(3) -0.012(2)
C18 0.047(3) 0.063(3) 0.062(3) -0.011(3) 0.007(2) 0.007(2)
C61 0.071(4) 0.057(3) 0.063(3) 0.007(3) -0.004(3) 0.017(3)
C51 0.045(3) 0.096(5) 0.077(4) 0.013(4) 0.006(3) -0.007(3)
C23 0.050(3) 0.045(3) 0.078(4) 0.014(3) 0.013(3) -0.002(2)
C15 0.089(4) 0.056(3) 0.061(3) -0.017(3) 0.023(3) -0.004(3)
C4 0.087(4) 0.060(4) 0.050(3) 0.007(3) 0.016(3) 0.035(3)
C40 0.088(5) 0.063(4) 0.064(4) -0.016(3) -0.031(3) -0.010(3)
C64 0.089(4) 0.047(3) 0.073(4) 0.006(3) 0.023(3) 0.011(3)
C56 0.068(3) 0.074(4) 0.045(3) -0.003(3) -0.003(2) -0.019(3)
C47 0.096(5) 0.057(3) 0.060(3) 0.009(3) 0.030(3) 0.020(3)
C44 0.080(4) 0.043(3) 0.081(4) -0.003(3) 0.016(3) -0.003(3)
C41 0.048(3) 0.083(4) 0.098(5) -0.034(4) -0.020(3) -0.003(3)
C35 0.088(5) 0.058(4) 0.068(4) 0.017(3) -0.007(3) -0.001(3)
C38 0.076(4) 0.090(5) 0.052(3) -0.023(3) 0.007(3) -0.031(3)
C12 0.123(5) 0.053(3) 0.051(3) -0.014(3) 0.018(3) -0.034(3)
C65 0.079(4) 0.058(4) 0.101(5) 0.021(4) 0.019(4) 0.025(3)
C17 0.050(3) 0.082(4) 0.105(5) -0.019(4) 0.020(3) 0.018(3)
C16 0.083(4) 0.068(4) 0.085(4) -0.014(3) 0.035(4) 0.019(3)
C32 0.096(5) 0.059(4) 0.074(4) 0.003(3) 0.033(3) 0.026(3)
C59 0.108(6) 0.110(6) 0.042(3) -0.020(3) 0.007(3) 0.034(5)
C57 0.092(5) 0.085(5) 0.059(4) -0.008(3) -0.025(3) -0.017(4)
C8 0.154(7) 0.059(4) 0.037(3) -0.003(3) -0.001(3) -0.012(4)
C54 0.062(3) 0.064(3) 0.053(3) 0.012(3) 0.012(2) -0.014(3)
C53 0.083(4) 0.075(4) 0.082(4) 0.018(3) 0.025(4) -0.029(4)
C52 0.061(4) 0.097(5) 0.088(5) 0.002(4) 0.024(3) -0.032(4)
C39 0.120(6) 0.094(5) 0.041(3) -0.020(3) 0.002(3) -0.037(4)
C10 0.127(6) 0.100(6) 0.056(4) -0.036(4) -0.004(4) -0.024(5)
C29 0.091(5) 0.118(6) 0.058(4) 0.008(4) 0.037(3) 0.009(5)
C28 0.086(5) 0.102(6) 0.092(5) 0.031(4) 0.055(4) 0.009(4)
C45 0.093(5) 0.067(4) 0.088(5) 0.029(4) 0.031(4) 0.012(4)
C27 0.057(4) 0.105(5) 0.104(6) 0.028(4) 0.028(4) -0.014(4)
C66 0.084(5) 0.075(4) 0.100(5) 0.018(4) -0.014(4) 0.025(4)
C58 0.124(6) 0.084(5) 0.054(4) -0.026(3) -0.017(4) 0.007(5)
C46 0.142(7) 0.079(5) 0.069(4) 0.022(4) 0.046(4) 0.033(5)
C11 0.176(8) 0.064(4) 0.083(5) -0.032(4) 0.032(5) -0.058(5)
C34 0.103(6) 0.052(4) 0.110(6) 0.014(4) -0.004(5) 0.019(4)
C9 0.206(10) 0.085(5) 0.040(3) -0.013(3) -0.006(4) -0.016(6)
C33 0.123(6) 0.068(4) 0.118(6) -0.001(4) 0.039(5) 0.046(4)

loop_
_atom_type_symbol
_atom_type_description
_atom_type_scat_dispersion_real
_atom_type_scat_dispersion_imag
_atom_type_scat_source
C C 0.0033 0.0016 'International Tables Vol C Tables 4.2.6.8 and 6.1.1.4'
H H 0.0000 0.0000 'International Tables Vol C Tables 4.2.6.8 and 6.1.1.4'
N N 0.0061 0.0033 'International Tables Vol C Tables 4.2.6.8 and 6.1.1.4'
P P 0.1023 0.0942 'International Tables Vol C Tables 4.2.6.8 and 6.1.1.4'
Se Se -0.0929 2.2259 'International Tables Vol C Tables 4.2.6.8 and 6.1.1.4'
Ru Ru -1.2594 0.8363 'International Tables Vol C Tables 4.2.6.8 and 6.1.1.4'

loop_
_geom_angle_atom_site_label_1
_geom_angle_atom_site_label_2
_geom_angle_atom_site_label_3
_geom_angle
_geom_angle_site_symmetry_1
_geom_angle_site_symmetry_3
_geom_angle_publ_flag
P5 Ru1 Se4 105.32(3) . . ?
P5 Ru1 Se3 103.50(3) . . ?
Se4 Ru1 Se3 99.984(18) . . ?
P5 Ru1 Se1 92.05(3) . . ?
Se4 Ru1 Se1 160.13(2) . . ?
Se3 Ru1 Se1 84.885(17) . . ?
P5 Ru1 Se2 94.28(3) . . ?
Se4 Ru1 Se2 81.546(17) . . ?
Se3 Ru1 Se2 160.946(19) . . ?
Se1 Ru1 Se2 87.715(17) . . ?
P2 Se2 Ru1 97.77(3) . . ?
P1 Se1 Ru1 95.48(3) . . ?
P4 Se4 Ru1 112.19(3) . . ?
P3 Se3 Ru1 112.72(3) . . ?
C62 P5 C55 102.5(2) . . ?
C62 P5 C49 98.1(2) . . ?
C55 P5 C49 101.6(2) . . ?
C62 P5 Ru1 117.38(14) . . ?
C55 P5 Ru1 113.78(14) . . ?
C49 P5 Ru1 120.56(15) . . ?
N1 P2 C13 110.0(2) . . ?
N1 P2 C19 104.12(19) . . ?
C13 P2 C19 106.15(19) . . ?
N1 P2 Se2 117.98(13) . . ?
C13 P2 Se2 105.32(14) . . ?
C19 P2 Se2 112.79(14) . . ?
N1 P1 C1 107.2(2) . . ?
N1 P1 C7 109.41(19) . . ?
C1 P1 C7 103.66(19) . . ?
N1 P1 Se1 118.78(13) . . ?
C1 P1 Se1 107.94(13) . . ?
C7 P1 Se1 108.83(15) . . ?
N2 P3 C25 105.6(2) . . ?
N2 P3 C31 109.8(2) . . ?
C25 P3 C31 103.4(2) . . ?
N2 P3 Se3 118.79(14) . . ?
C25 P3 Se3 111.12(16) . . ?
C31 P3 Se3 107.04(14) . . ?
N2 P4 C37 105.1(2) . . ?
N2 P4 C48 111.3(2) . . ?
C37 P4 C48 104.6(2) . . ?
N2 P4 Se4 118.54(15) . . ?
C37 P4 Se4 107.91(15) . . ?
C48 P4 Se4 108.41(15) . . ?
P2 N1 P1 137.0(2) . . ?
P4 N2 P3 127.5(2) . . ?
C2 C1 C6 119.5(4) . . ?
C2 C1 P1 121.9(3) . . ?
C6 C1 P1 118.5(3) . . ?
C50 C49 C54 117.5(4) . . ?
C50 C49 P5 123.1(4) . . ?
C54 C49 P5 119.3(4) . . ?
C47 C48 C43 119.1(5) . . ?
C47 C48 P4 122.3(4) . . ?
C43 C48 P4 118.5(4) . . ?
C18 C13 C14 118.7(4) . . ?
C18 C13 P2 121.2(4) . . ?
C14 C13 P2 120.1(3) . . ?
C21 C20 C19 121.0(5) . . ?
C44 C43 C48 120.1(5) . . ?
C63 C62 C61 118.8(5) . . ?
C63 C62 P5 117.3(3) . . ?
C61 C62 P5 123.8(4) . . ?
C12 C7 C8 118.0(5) . . ?
C12 C7 P1 123.3(4) . . ?
C8 C7 P1 118.7(4) . . ?
C42 C37 C38 118.8(5) . . ?
C42 C37 P4 120.9(4) . . ?
C38 C37 P4 120.3(4) . . ?
C24 C19 C20 118.7(4) . . ?
C24 C19 P2 119.0(3) . . ?
C20 C19 P2 122.3(3) . . ?
C32 C31 C36 118.5(5) . . ?
C32 C31 P3 120.6(4) . . ?
C36 C31 P3 120.9(4) . . ?
C26 C25 C30 119.4(5) . . ?
C26 C25 P3 121.1(4) . . ?
C30 C25 P3 119.4(4) . . ?
C3 C2 C1 120.1(5) . . ?
C15 C14 C13 120.3(5) . . ?
C60 C55 C56 118.1(5) . . ?
C60 C55 P5 121.9(4) . . ?
C56 C55 P5 120.0(4) . . ?
C49 C50 C51 121.5(5) . . ?
C23 C24 C19 119.9(5) . . ?
C4 C5 C6 120.3(5) . . ?
C55 C60 C59 120.6(6) . . ?
C2 C3 C4 120.2(5) . . ?
C5 C6 C1 119.0(5) . . ?
C37 C42 C41 119.3(5) . . ?
C29 C30 C25 120.2(6) . . ?
C35 C36 C31 121.5(5) . . ?
C25 C26 C27 119.9(6) . . ?
C22 C21 C20 119.9(5) . . ?
C64 C63 C62 120.6(5) . . ?
C21 C22 C23 120.2(5) . . ?
C13 C18 C17 119.2(5) . . ?
C66 C61 C62 120.0(6) . . ?
C52 C51 C50 120.6(6) . . ?
C24 C23 C22 120.3(5) . . ?
C14 C15 C16 120.8(5) . . ?
C5 C4 C3 120.8(5) . . ?
C41 C40 C39 119.8(5) . . ?
C65 C64 C63 120.4(6) . . ?
C57 C56 C55 121.1(6) . . ?
C48 C47 C46 120.3(5) . . ?
C45 C44 C43 121.1(6) . . ?
C40 C41 C42 121.1(6) . . ?
C36 C35 C34 119.3(6) . . ?
C37 C38 C39 120.1(6) . . ?
C7 C12 C11 119.9(6) . . ?
C64 C65 C66 119.5(6) . . ?
C16 C17 C18 121.4(6) . . ?
C17 C16 C15 119.6(5) . . ?
C31 C32 C33 119.7(6) . . ?
C58 C59 C60 120.6(7) . . ?
C58 C57 C56 120.2(6) . . ?
C9 C8 C7 122.2(6) . . ?
C49 C54 C53 120.8(5) . . ?
C52 C53 C54 120.4(6) . . ?
C53 C52 C51 119.1(5) . . ?
C40 C39 C38 121.0(6) . . ?
C11 C10 C9 120.0(6) . . ?
C28 C29 C30 120.0(6) . . ?
C29 C28 C27 121.2(6) . . ?
C44 C45 C46 119.4(6) . . ?
C28 C27 C26 119.3(6) . . ?
C61 C66 C65 120.6(6) . . ?
C59 C58 C57 119.5(6) . . ?
C47 C46 C45 120.1(6) . . ?
C10 C11 C12 121.4(6) . . ?
C33 C34 C35 120.3(6) . . ?
C8 C9 C10 118.3(6) . . ?
C34 C33 C32 120.7(6) . . ?

loop_
_geom_bond_atom_site_label_1
_geom_bond_atom_site_label_2
_geom_bond_distance
_geom_bond_site_symmetry_2
_geom_bond_publ_flag
Ru1 P5 2.2025(11) . ?
Ru1 Se4 2.4561(5) . ?
Ru1 Se3 2.4828(5) . ?
Ru1 Se1 2.5269(5) . ?
Ru1 Se2 2.5410(5) . ?
Se2 P2 2.1835(11) . ?
Se1 P1 2.1809(11) . ?
Se4 P4 2.1946(12) . ?
Se3 P3 2.1837(11) . ?
P5 C62 1.843(4) . ?
P5 C55 1.845(4) . ?
P5 C49 1.850(4) . ?
P2 N1 1.587(3) . ?
P2 C13 1.811(4) . ?
P2 C19 1.821(4) . ?
P1 N1 1.592(3) . ?
P1 C1 1.807(4) . ?
P1 C7 1.815(4) . ?
P3 N2 1.600(4) . ?
P3 C25 1.801(4) . ?
P3 C31 1.827(5) . ?
P4 N2 1.593(4) . ?
P4 C37 1.803(4) . ?
P4 C48 1.823(5) . ?
C1 C2 1.387(6) . ?
C1 C6 1.404(6) . ?
C49 C50 1.366(6) . ?
C49 C54 1.384(6) . ?
C48 C47 1.361(7) . ?
C48 C43 1.388(6) . ?
C13 C18 1.379(6) . ?
C13 C14 1.391(6) . ?
C20 C21 1.365(6) . ?
C20 C19 1.393(6) . ?
C43 C44 1.375(7) . ?
C62 C63 1.390(6) . ?
C62 C61 1.393(6) . ?
C7 C12 1.347(7) . ?
C7 C8 1.380(7) . ?
C37 C42 1.372(7) . ?
C37 C38 1.376(7) . ?
C19 C24 1.384(6) . ?
C31 C32 1.371(7) . ?
C31 C36 1.385(6) . ?
C25 C26 1.379(7) . ?
C25 C30 1.392(7) . ?
C2 C3 1.375(7) . ?
C14 C15 1.357(7) . ?
C55 C60 1.367(7) . ?
C55 C56 1.383(7) . ?
C50 C51 1.385(7) . ?
C24 C23 1.369(7) . ?
C5 C4 1.359(8) . ?
C5 C6 1.398(7) . ?
C60 C59 1.402(7) . ?
C3 C4 1.378(8) . ?
C42 C41 1.409(7) . ?
C30 C29 1.383(8) . ?
C36 C35 1.374(7) . ?
C26 C27 1.393(8) . ?
C21 C22 1.357(8) . ?
C63 C64 1.383(7) . ?
C22 C23 1.388(7) . ?
C18 C17 1.380(7) . ?
C61 C66 1.377(8) . ?
C51 C52 1.362(8) . ?
C15 C16 1.360(8) . ?
C40 C41 1.337(9) . ?
C40 C39 1.345(9) . ?
C64 C65 1.367(8) . ?
C56 C57 1.378(8) . ?
C47 C46 1.383(8) . ?
C44 C45 1.344(8) . ?
C35 C34 1.376(9) . ?
C38 C39 1.391(7) . ?
C12 C11 1.394(8) . ?
C65 C66 1.391(9) . ?
C17 C16 1.350(9) . ?
C32 C33 1.403(8) . ?
C59 C58 1.349(10) . ?
C57 C58 1.372(10) . ?
C8 C9 1.367(8) . ?
C54 C53 1.392(7) . ?
C53 C52 1.361(9) . ?
C10 C11 1.325(10) . ?
C10 C9 1.379(10) . ?
C29 C28 1.348(10) . ?
C28 C27 1.385(10) . ?
C45 C46 1.385(9) . ?
C34 C33 1.347(10) . ?
